data_7215464
loop_
_publ_author_name
'Biet, Thomas'
'Avarvari, Narcis'

_publ_section_title
;
 Electroactive tetrathiafulvalene based pyridine-mono and
 -bis(1,2,3-triazoles) click ligands: synthesis, crystal structures and
 coordination chemistry
;
_journal_issue 29
_journal_name_full CrystEngComm
_journal_page_first 6612
_journal_paper_doi 10.1039/c4ce00736k
_journal_volume 16
_journal_year 2014
_chemical_formula_moiety 'C58 H52 Cd5 Cl10 N16 S16'
_chemical_formula_sum 'C58 H52 Cd5 Cl10 N16 S16'
_chemical_formula_weight 2402.62
_chemical_name_systematic
;
 ?
;
_space_group_IT_number 14
_symmetry_cell_setting monoclinic
_symmetry_space_group_name_Hall '-P 2ybc'
_symmetry_space_group_name_H-M 'P 1 21/c 1'
_atom_sites_solution_hydrogens geom
_atom_sites_solution_primary direct
_atom_sites_solution_secondary difmap
_audit_creation_method SHELXL-97
_cell_angle_alpha 90.00
_cell_angle_beta 103.108(9)
_cell_angle_gamma 90.00
_cell_formula_units_Z 2
_cell_length_a 16.796(4)
_cell_length_b 9.9569(12)
_cell_length_c 25.493(3)
_cell_measurement_reflns_used 8046
_cell_measurement_temperature 293(2)
_cell_measurement_theta_max 26.00
_cell_measurement_theta_min 2.20
_cell_volume 4152.3(12)
_computing_cell_refinement 'Dirax/1sq (Duisenberg & Schreurs, 1989-2000)'
_computing_data_collection KappaCCD
_computing_data_reduction 'Denzo and Scalepak'
_computing_structure_refinement 'SHELXL-97 (Sheldrick, 1997)'
_computing_structure_solution 'SHELXL-97 (Sheldrick, 1990)'
_diffrn_ambient_temperature 293(2)
_diffrn_measured_fraction_theta_full 0.986
_diffrn_measured_fraction_theta_max 0.986
_diffrn_measurement_device_type area_detector
_diffrn_measurement_method CCD
_diffrn_radiation_monochromator graphite
_diffrn_radiation_source 'fine-focus sealed tube'
_diffrn_radiation_type MoK\a
_diffrn_radiation_wavelength 0.71073
_diffrn_reflns_av_R_equivalents 0.0295
_diffrn_reflns_av_sigmaI/netI 0.0261
_diffrn_reflns_limit_h_max 20
_diffrn_reflns_limit_h_min -20
_diffrn_reflns_limit_k_max 12
_diffrn_reflns_limit_k_min -12
_diffrn_reflns_limit_l_max 31
_diffrn_reflns_limit_l_min -31
_diffrn_reflns_number 42521
_diffrn_reflns_theta_full 26.00
_diffrn_reflns_theta_max 26.00
_diffrn_reflns_theta_min 2.20
_exptl_absorpt_coefficient_mu 2.033
_exptl_absorpt_correction_T_max 0.7456
_exptl_absorpt_correction_T_min 0.6074
_exptl_absorpt_correction_type multi-scan
_exptl_absorpt_process_details sadabs
_exptl_crystal_colour 'dark orange'
_exptl_crystal_density_diffrn 1.922
_exptl_crystal_density_meas ?
_exptl_crystal_density_method 'not measured'
_exptl_crystal_description prism
_exptl_crystal_F_000 2356
_exptl_crystal_size_max 0.7
_exptl_crystal_size_mid 0.5
_exptl_crystal_size_min 0.2
_refine_diff_density_max 1.211
_refine_diff_density_min -0.425
_refine_diff_density_rms 0.097
_refine_ls_extinction_method none
_refine_ls_goodness_of_fit_ref 1.063
_refine_ls_hydrogen_treatment constr
_refine_ls_matrix_type full
_refine_ls_number_parameters 476
_refine_ls_number_reflns 8046
_refine_ls_number_restraints 0
_refine_ls_restrained_S_all 1.063
_refine_ls_R_factor_all 0.0553
_refine_ls_R_factor_gt 0.0372
_refine_ls_shift/su_max 0.001
_refine_ls_shift/su_mean 0.000
_refine_ls_structure_factor_coef Fsqd
_refine_ls_weighting_details 'calc w=1/[\s^2^(Fo^2^)+(0.0360P)^2^+9.0413P] where P=(Fo^2^+2Fc^2^)/3'
_refine_ls_weighting_scheme calc
_refine_ls_wR_factor_gt 0.0837
_refine_ls_wR_factor_ref 0.0896
_reflns_number_gt 6326
_reflns_number_total 8046
_reflns_threshold_expression >2sigma(I)
_cod_data_source_file c4ce00736k2.cif
_cod_data_source_block 6
_cod_depositor_comments
;Adding full bibliography for 7215460--7215464.cif.

The following automatic conversions were performed:

'_exptl_crystal_density_meas' value 'not measured' was changed to '?'
- the value is perceived as not measured.

Automatic conversion script
Id: cif_fix_values 3008 2015-01-20 13:52:24Z robertas 
;
_cod_original_sg_symbol_H-M 'P 21/c'
_cod_database_code 7215464

loop_
_symmetry_equiv_pos_as_xyz
'x, y, z'
'-x, y+1/2, -z+1/2'
'-x, -y, -z'
'x, -y-1/2, z-1/2'

loop_
_atom_site_label
_atom_site_type_symbol
_atom_site_fract_x
_atom_site_fract_y
_atom_site_fract_z
_atom_site_U_iso_or_equiv
_atom_site_adp_type
_atom_site_occupancy
_atom_site_symmetry_multiplicity
_atom_site_calc_flag
_atom_site_refinement_flags
Cd3 Cd -0.019151(19) 0.64305(3) -0.054122(13) 0.03615(9) Uani 1 1 d .
Cd2 Cd 0.0000 1.0000 0.0000 0.04168(13) Uani 1 2 d S
Cd1 Cd 0.065376(19) 0.71754(3) 0.106904(13) 0.03596(9) Uani 1 1 d .
S1 S 0.67633(7) 0.36442(12) 0.16556(5) 0.0437(3) Uani 1 1 d .
S2 S 0.60604(8) 0.60904(13) 0.10957(6) 0.0514(3) Uani 1 1 d .
S3 S 0.52718(7) 0.35107(13) 0.22798(5) 0.0432(3) Uani 1 1 d .
S4 S 0.45800(8) 0.59947(13) 0.17231(5) 0.0492(3) Uani 1 1 d .
S5 S 0.40470(7) 0.23102(13) 0.09732(5) 0.0490(3) Uani 1 1 d .
S6 S 0.47084(8) -0.03652(15) 0.13519(6) 0.0578(4) Uani 1 1 d .
S7 S 0.54495(9) 0.25502(15) 0.02644(6) 0.0590(4) Uani 1 1 d .
S8 S 0.60979(8) -0.00886(15) 0.06750(5) 0.0523(3) Uani 1 1 d .
C10 C 0.7910(3) 0.3420(6) 0.1039(2) 0.0608(14) Uani 1 1 d .
H10A H 0.8002 0.2669 0.1281 0.091 Uiso 1 1 calc R
H10B H 0.8389 0.3976 0.1103 0.091 Uiso 1 1 calc R
H10C H 0.7794 0.3101 0.0674 0.091 Uiso 1 1 calc R
C9 C 0.7149(4) 0.6071(6) 0.0432(2) 0.0694(17) Uani 1 1 d .
H9A H 0.6807 0.6842 0.0327 0.104 Uiso 1 1 calc R
H9B H 0.7105 0.5481 0.0129 0.104 Uiso 1 1 calc R
H9C H 0.7707 0.6354 0.0554 0.104 Uiso 1 1 calc R
C2 C 0.7195(3) 0.4227(5) 0.11307(19) 0.0425(11) Uani 1 1 d .
C1 C 0.6880(3) 0.5339(5) 0.08802(19) 0.0451(11) Uani 1 1 d .
C3 C 0.5971(2) 0.4832(4) 0.15557(17) 0.0368(10) Uani 1 1 d .
C4 C 0.5370(3) 0.4781(5) 0.18203(18) 0.0390(10) Uani 1 1 d .
C6 C 0.4266(3) 0.3913(5) 0.22899(18) 0.0402(10) Uani 1 1 d .
H6 H 0.3961 0.3363 0.2465 0.048 Uiso 1 1 calc R
C5 C 0.3940(3) 0.5037(5) 0.20381(17) 0.0400(10) Uani 1 1 d .
C7 C 0.3108(3) 0.5572(5) 0.19760(17) 0.0383(10) Uani 1 1 d .
C8 C 0.2582(3) 0.6105(5) 0.15304(18) 0.0449(11) Uani 1 1 d .
H8 H 0.2691 0.6193 0.1190 0.054 Uiso 1 1 calc R
C11 C 0.2882(3) 0.5198(5) 0.29288(16) 0.0419(11) Uani 1 1 d .
H11A H 0.2685 0.5842 0.3156 0.050 Uiso 1 1 calc R
H11B H 0.3470 0.5124 0.3055 0.050 Uiso 1 1 calc R
C12 C 0.2492(3) 0.3853(5) 0.29690(16) 0.0371(10) Uani 1 1 d .
C13 C 0.2027(3) 0.3590(5) 0.33451(18) 0.0456(11) Uani 1 1 d .
H13 H 0.1956 0.4244 0.3590 0.055 Uiso 1 1 calc R
C14 C 0.1675(3) 0.2341(5) 0.33472(19) 0.0480(12) Uani 1 1 d .
H14 H 0.1372 0.2131 0.3599 0.058 Uiso 1 1 calc R
C15 C 0.1780(3) 0.1406(5) 0.29684(19) 0.0442(11) Uani 1 1 d .
H15 H 0.1539 0.0562 0.2957 0.053 Uiso 1 1 calc R
C16 C 0.2247(3) 0.1741(4) 0.26070(17) 0.0366(10) Uani 1 1 d .
C27 C 0.2387(3) 0.0824(5) 0.21660(17) 0.0420(11) Uani 1 1 d .
H27A H 0.2955 0.0548 0.2241 0.050 Uiso 1 1 calc R
H27B H 0.2051 0.0026 0.2151 0.050 Uiso 1 1 calc R
C24 C 0.2127(3) 0.2590(5) 0.09076(18) 0.0404(10) Uani 1 1 d .
H24 H 0.2257 0.2960 0.0603 0.049 Uiso 1 1 calc R
C23 C 0.2628(2) 0.1788(4) 0.12799(17) 0.0349(9) Uani 1 1 d .
C21 C 0.3438(3) 0.1266(5) 0.12774(17) 0.0376(10) Uani 1 1 d .
C22 C 0.3745(3) 0.0051(5) 0.14442(19) 0.0474(12) Uani 1 1 d .
H22 H 0.3449 -0.0550 0.1605 0.057 Uiso 1 1 calc R
C20 C 0.4780(3) 0.1055(5) 0.09490(18) 0.0434(11) Uani 1 1 d .
C19 C 0.5356(3) 0.1168(5) 0.06690(18) 0.0440(11) Uani 1 1 d .
C17 C 0.6289(3) 0.1898(6) 0.0037(2) 0.0567(14) Uani 1 1 d .
C18 C 0.6584(3) 0.0702(6) 0.0224(2) 0.0540(13) Uani 1 1 d .
C25 C 0.6617(5) 0.2782(7) -0.0347(2) 0.085(2) Uani 1 1 d .
H25A H 0.6292 0.3583 -0.0419 0.128 Uiso 1 1 calc R
H25B H 0.6593 0.2307 -0.0678 0.128 Uiso 1 1 calc R
H25C H 0.7173 0.3019 -0.0188 0.128 Uiso 1 1 calc R
C26 C 0.7313(4) -0.0011(7) 0.0102(2) 0.0725(17) Uani 1 1 d .
H26A H 0.7393 -0.0851 0.0292 0.109 Uiso 1 1 calc R
H26B H 0.7791 0.0538 0.0215 0.109 Uiso 1 1 calc R
H26C H 0.7219 -0.0174 -0.0278 0.109 Uiso 1 1 calc R
C28 C 0.0088(4) 0.9527(9) 0.1920(3) 0.088(2) Uani 1 1 d .
C29 C -0.0230(5) 1.0841(8) 0.2116(3) 0.107(3) Uani 1 1 d .
H29A H -0.0738 1.1085 0.1877 0.160 Uiso 1 1 calc R
H29B H 0.0164 1.1542 0.2120 0.160 Uiso 1 1 calc R
H29C H -0.0313 1.0716 0.2473 0.160 Uiso 1 1 calc R
Cl4 Cl -0.06860(6) 0.78250(10) 0.02978(4) 0.0362(2) Uani 1 1 d .
Cl2 Cl 0.10434(6) 0.56148(10) 0.02579(4) 0.0343(2) Uani 1 1 d .
Cl3 Cl 0.13200(7) 0.92100(11) 0.07621(5) 0.0432(3) Uani 1 1 d .
Cl5 Cl -0.05498(7) 1.14381(11) 0.06977(5) 0.0425(3) Uani 1 1 d .
Cl1 Cl -0.00874(7) 0.50929(11) 0.13054(5) 0.0429(3) Uani 1 1 d .
N3 N 0.1888(2) 0.6476(4) 0.16646(15) 0.0420(9) Uani 1 1 d .
N2 N 0.1940(2) 0.6217(4) 0.21803(15) 0.0427(9) Uani 1 1 d .
N1 N 0.2686(2) 0.5673(4) 0.23703(14) 0.0360(8) Uani 1 1 d .
N4 N 0.2609(2) 0.2944(4) 0.26119(14) 0.0374(8) Uani 1 1 d .
N5 N 0.2177(2) 0.1529(4) 0.16485(14) 0.0357(8) Uani 1 1 d .
N6 N 0.1437(2) 0.2103(4) 0.15127(15) 0.0402(9) Uani 1 1 d .
N7 N 0.1414(2) 0.2749(4) 0.10598(15) 0.0390(8) Uani 1 1 d .
N8 N 0.0283(3) 0.8557(6) 0.1739(2) 0.0777(16) Uani 1 1 d .

loop_
_atom_site_aniso_label
_atom_site_aniso_U_11
_atom_site_aniso_U_22
_atom_site_aniso_U_33
_atom_site_aniso_U_23
_atom_site_aniso_U_13
_atom_site_aniso_U_12
Cd3 0.03607(17) 0.02876(17) 0.04208(18) -0.00090(13) 0.00564(13) 0.00416(13)
Cd2 0.0534(3) 0.0242(2) 0.0491(3) -0.0002(2) 0.0149(2) 0.0052(2)
Cd1 0.03357(17) 0.03215(18) 0.04146(18) 0.00015(14) 0.00704(13) 0.00080(13)
S1 0.0374(6) 0.0410(6) 0.0544(7) 0.0070(5) 0.0141(5) 0.0069(5)
S2 0.0513(7) 0.0456(7) 0.0628(8) 0.0159(6) 0.0244(6) 0.0098(6)
S3 0.0393(6) 0.0484(7) 0.0430(6) 0.0117(5) 0.0115(5) 0.0067(5)
S4 0.0454(7) 0.0476(7) 0.0613(8) 0.0174(6) 0.0267(6) 0.0117(6)
S5 0.0404(6) 0.0497(7) 0.0576(8) 0.0131(6) 0.0128(6) -0.0014(6)
S6 0.0409(7) 0.0672(9) 0.0689(9) 0.0304(7) 0.0203(6) 0.0151(6)
S7 0.0567(8) 0.0611(9) 0.0589(8) 0.0167(7) 0.0127(6) -0.0093(7)
S8 0.0449(7) 0.0650(8) 0.0490(7) 0.0100(6) 0.0148(6) 0.0001(6)
C10 0.043(3) 0.067(4) 0.077(4) -0.013(3) 0.024(3) 0.005(3)
C9 0.077(4) 0.076(4) 0.065(4) 0.008(3) 0.035(3) -0.009(3)
C2 0.034(2) 0.045(3) 0.051(3) -0.007(2) 0.015(2) -0.007(2)
C1 0.039(3) 0.053(3) 0.047(3) -0.003(2) 0.017(2) -0.007(2)
C3 0.030(2) 0.038(2) 0.041(2) 0.0014(19) 0.0070(18) 0.0026(19)
C4 0.032(2) 0.041(3) 0.043(2) 0.002(2) 0.0065(19) -0.0007(19)
C6 0.034(2) 0.048(3) 0.041(2) 0.006(2) 0.0137(19) -0.001(2)
C5 0.036(2) 0.048(3) 0.037(2) 0.008(2) 0.0094(19) 0.000(2)
C7 0.035(2) 0.045(3) 0.037(2) 0.006(2) 0.0140(19) 0.000(2)
C8 0.040(3) 0.061(3) 0.036(2) 0.014(2) 0.014(2) 0.004(2)
C11 0.052(3) 0.047(3) 0.027(2) -0.0030(19) 0.008(2) -0.005(2)
C12 0.035(2) 0.044(3) 0.031(2) 0.0043(19) 0.0048(18) -0.003(2)
C13 0.043(3) 0.059(3) 0.037(2) 0.004(2) 0.014(2) 0.003(2)
C14 0.039(3) 0.067(3) 0.041(3) 0.013(2) 0.017(2) -0.003(2)
C15 0.035(2) 0.050(3) 0.047(3) 0.013(2) 0.008(2) -0.004(2)
C16 0.032(2) 0.042(3) 0.035(2) 0.0087(19) 0.0041(18) 0.0008(19)
C27 0.046(3) 0.040(3) 0.039(2) 0.006(2) 0.008(2) -0.003(2)
C24 0.038(2) 0.044(3) 0.038(2) 0.003(2) 0.0065(19) 0.001(2)
C23 0.030(2) 0.037(2) 0.035(2) 0.0021(18) 0.0016(18) -0.0032(18)
C21 0.031(2) 0.044(3) 0.036(2) 0.004(2) 0.0040(18) 0.001(2)
C22 0.042(3) 0.052(3) 0.051(3) 0.013(2) 0.015(2) 0.007(2)
C20 0.032(2) 0.050(3) 0.044(3) 0.008(2) 0.001(2) -0.002(2)
C19 0.035(2) 0.057(3) 0.038(2) 0.005(2) 0.0024(19) -0.009(2)
C17 0.056(3) 0.075(4) 0.040(3) -0.001(3) 0.014(2) -0.020(3)
C18 0.055(3) 0.067(4) 0.041(3) -0.001(3) 0.012(2) -0.019(3)
C25 0.108(5) 0.093(5) 0.062(4) 0.012(3) 0.034(4) -0.038(4)
C26 0.070(4) 0.089(5) 0.069(4) -0.013(3) 0.038(3) -0.008(3)
C28 0.071(4) 0.131(7) 0.067(4) -0.019(4) 0.024(3) -0.017(4)
C29 0.095(6) 0.128(7) 0.097(6) -0.033(5) 0.021(5) -0.011(5)
Cl4 0.0327(5) 0.0299(5) 0.0454(6) 0.0011(4) 0.0074(4) 0.0040(4)
Cl2 0.0314(5) 0.0306(5) 0.0408(6) -0.0006(4) 0.0081(4) 0.0031(4)
Cl3 0.0411(6) 0.0344(6) 0.0530(7) 0.0004(5) 0.0084(5) -0.0054(5)
Cl5 0.0443(6) 0.0348(6) 0.0520(7) -0.0048(5) 0.0186(5) 0.0004(5)
Cl1 0.0469(6) 0.0377(6) 0.0496(7) -0.0049(5) 0.0222(5) -0.0024(5)
N3 0.034(2) 0.048(2) 0.044(2) 0.0105(18) 0.0098(16) 0.0035(17)
N2 0.037(2) 0.047(2) 0.044(2) 0.0040(18) 0.0112(17) 0.0028(18)
N1 0.0345(19) 0.041(2) 0.0317(18) 0.0031(16) 0.0050(15) 0.0002(16)
N4 0.037(2) 0.044(2) 0.0320(19) 0.0040(16) 0.0100(15) -0.0050(17)
N5 0.0340(19) 0.036(2) 0.0350(19) 0.0003(16) 0.0029(15) 0.0022(16)
N6 0.040(2) 0.039(2) 0.041(2) 0.0004(17) 0.0081(16) 0.0047(17)
N7 0.035(2) 0.038(2) 0.043(2) 0.0010(17) 0.0076(16) 0.0042(16)
N8 0.073(3) 0.080(4) 0.092(4) -0.036(3) 0.044(3) -0.007(3)

loop_
_atom_type_symbol
_atom_type_description
_atom_type_scat_dispersion_real
_atom_type_scat_dispersion_imag
_atom_type_scat_source
C C 0.0033 0.0016 'International Tables Vol C Tables 4.2.6.8 and 6.1.1.4'
H H 0.0000 0.0000 'International Tables Vol C Tables 4.2.6.8 and 6.1.1.4'
Cd Cd -0.8075 1.2024 'International Tables Vol C Tables 4.2.6.8 and 6.1.1.4'
Cl Cl 0.1484 0.1585 'International Tables Vol C Tables 4.2.6.8 and 6.1.1.4'
N N 0.0061 0.0033 'International Tables Vol C Tables 4.2.6.8 and 6.1.1.4'
S S 0.1246 0.1234 'International Tables Vol C Tables 4.2.6.8 and 6.1.1.4'

loop_
_geom_angle_atom_site_label_1
_geom_angle_atom_site_label_2
_geom_angle_atom_site_label_3
_geom_angle
_geom_angle_site_symmetry_1
_geom_angle_site_symmetry_3
N7 Cd3 Cl5 91.04(10) 3_565 3_575
N7 Cd3 Cl1 93.72(10) 3_565 3_565
Cl5 Cd3 Cl1 101.09(4) 3_575 3_565
N7 Cd3 Cl2 87.92(9) 3_565 3_565
Cl5 Cd3 Cl2 171.40(3) 3_575 3_565
Cl1 Cd3 Cl2 87.50(3) 3_565 3_565
N7 Cd3 Cl2 165.90(9) 3_565 .
Cl5 Cd3 Cl2 92.88(4) 3_575 .
Cl1 Cd3 Cl2 98.81(4) 3_565 .
Cl2 Cd3 Cl2 86.18(3) 3_565 .
N7 Cd3 Cl4 83.38(9) 3_565 .
Cl5 Cd3 Cl4 86.96(3) 3_575 .
Cl1 Cd3 Cl4 171.52(3) 3_565 .
Cl2 Cd3 Cl4 84.43(3) 3_565 .
Cl2 Cd3 Cl4 83.30(3) . .
Cl5 Cd2 Cl5 180.00(5) 3_575 .
Cl5 Cd2 Cl4 90.52(3) 3_575 3_575
Cl5 Cd2 Cl4 89.48(3) . 3_575
Cl5 Cd2 Cl4 89.48(3) 3_575 .
Cl5 Cd2 Cl4 90.52(3) . .
Cl4 Cd2 Cl4 180.00(4) 3_575 .
Cl5 Cd2 Cl3 88.34(4) 3_575 .
Cl5 Cd2 Cl3 91.66(4) . .
Cl4 Cd2 Cl3 96.00(3) 3_575 .
Cl4 Cd2 Cl3 84.00(3) . .
Cl5 Cd2 Cl3 91.66(4) 3_575 3_575
Cl5 Cd2 Cl3 88.34(4) . 3_575
Cl4 Cd2 Cl3 84.00(3) 3_575 3_575
Cl4 Cd2 Cl3 96.00(3) . 3_575
Cl3 Cd2 Cl3 180.0 . 3_575
N3 Cd1 N8 92.46(17) . .
N3 Cd1 Cl3 92.84(9) . .
N8 Cd1 Cl3 88.01(14) . .
N3 Cd1 Cl1 90.71(10) . .
N8 Cd1 Cl1 94.51(14) . .
Cl3 Cd1 Cl1 175.56(4) . .
N3 Cd1 Cl4 173.25(10) . .
N8 Cd1 Cl4 94.22(15) . .
Cl3 Cd1 Cl4 86.39(4) . .
Cl1 Cd1 Cl4 89.77(4) . .
N3 Cd1 Cl2 89.59(10) . .
N8 Cd1 Cl2 177.85(15) . .
Cl3 Cd1 Cl2 91.28(4) . .
Cl1 Cd1 Cl2 86.07(3) . .
Cl4 Cd1 Cl2 83.72(3) . .
C3 S1 C2 95.6(2) . .
C3 S2 C1 95.6(2) . .
C6 S3 C4 94.7(2) . .
C5 S4 C4 94.7(2) . .
C21 S5 C20 94.4(2) . .
C22 S6 C20 94.4(2) . .
C19 S7 C17 95.1(3) . .
C18 S8 C19 96.3(3) . .
C1 C2 C10 128.0(5) . .
C1 C2 S1 116.9(3) . .
C10 C2 S1 115.0(4) . .
C2 C1 C9 127.7(5) . .
C2 C1 S2 117.4(4) . .
C9 C1 S2 114.9(4) . .
C4 C3 S2 123.8(3) . .
C4 C3 S1 122.4(3) . .
S2 C3 S1 113.8(2) . .
C3 C4 S3 124.0(3) . .
C3 C4 S4 122.1(3) . .
S3 C4 S4 113.9(2) . .
C5 C6 S3 118.4(3) . .
C6 C5 C7 128.8(4) . .
C6 C5 S4 116.4(3) . .
C7 C5 S4 114.8(3) . .
N1 C7 C8 103.7(4) . .
N1 C7 C5 126.2(4) . .
C8 C7 C5 130.1(4) . .
N3 C8 C7 109.1(4) . .
N1 C11 C12 110.4(3) . .
N4 C12 C13 122.4(4) . .
N4 C12 C11 115.2(4) . .
C13 C12 C11 122.4(4) . .
C14 C13 C12 118.8(5) . .
C13 C14 C15 118.9(4) . .
C16 C15 C14 119.0(4) . .
N4 C16 C15 122.3(4) . .
N4 C16 C27 113.6(4) . .
C15 C16 C27 124.0(4) . .
N5 C27 C16 109.6(4) . .
N7 C24 C23 108.4(4) . .
N5 C23 C24 103.7(4) . .
N5 C23 C21 127.1(4) . .
C24 C23 C21 129.1(4) . .
C22 C21 C23 127.6(4) . .
C22 C21 S5 116.8(3) . .
C23 C21 S5 115.4(3) . .
C21 C22 S6 118.3(4) . .
C19 C20 S5 123.8(4) . .
C19 C20 S6 122.2(4) . .
S5 C20 S6 114.0(3) . .
C20 C19 S7 123.8(4) . .
C20 C19 S8 122.2(4) . .
S7 C19 S8 114.0(3) . .
C18 C17 C25 126.3(6) . .
C18 C17 S7 117.9(4) . .
C25 C17 S7 115.7(5) . .
C17 C18 C26 126.7(5) . .
C17 C18 S8 116.6(4) . .
C26 C18 S8 116.6(4) . .
N8 C28 C29 175.0(8) . .
Cd2 Cl4 Cd1 93.42(3) . .
Cd2 Cl4 Cd3 87.89(3) . .
Cd1 Cl4 Cd3 95.37(3) . .
Cd3 Cl2 Cd3 93.82(3) 3_565 .
Cd3 Cl2 Cd1 89.66(3) 3_565 .
Cd3 Cl2 Cd1 97.11(3) . .
Cd1 Cl3 Cd2 96.14(4) . .
Cd3 Cl5 Cd2 95.14(4) 3_575 .
Cd1 Cl1 Cd3 96.69(4) . 3_565
N2 N3 C8 109.6(4) . .
N2 N3 Cd1 122.9(3) . .
C8 N3 Cd1 126.9(3) . .
N3 N2 N1 106.3(3) . .
N2 N1 C7 111.2(3) . .
N2 N1 C11 117.6(3) . .
C7 N1 C11 130.9(4) . .
C12 N4 C16 118.5(4) . .
N6 N5 C23 111.8(3) . .
N6 N5 C27 117.2(3) . .
C23 N5 C27 130.9(4) . .
N7 N6 N5 106.0(3) . .
N6 N7 C24 110.1(4) . .
N6 N7 Cd3 121.2(3) . 3_565
C24 N7 Cd3 127.2(3) . 3_565
C28 N8 Cd1 156.5(6) . .

loop_
_geom_bond_atom_site_label_1
_geom_bond_atom_site_label_2
_geom_bond_distance
_geom_bond_site_symmetry_2
Cd3 N7 2.323(4) 3_565
Cd3 Cl5 2.5374(12) 3_575
Cd3 Cl1 2.5942(11) 3_565
Cd3 Cl2 2.6805(11) 3_565
Cd3 Cl2 2.6824(11) .
Cd3 Cl4 2.8281(11) .
Cd2 Cl5 2.6099(11) 3_575
Cd2 Cl5 2.6099(11) .
Cd2 Cl4 2.6439(11) 3_575
Cd2 Cl4 2.6439(11) .
Cd2 Cl3 2.7121(12) .
Cd2 Cl3 2.7121(12) 3_575
Cd1 N3 2.379(4) .
Cd1 N8 2.384(5) .
Cd1 Cl3 2.5230(12) .
Cd1 Cl1 2.5598(12) .
Cd1 Cl4 2.7094(12) .
Cd1 Cl2 2.7807(11) .
S1 C3 1.755(4) .
S1 C2 1.759(5) .
S2 C3 1.746(4) .
S2 C1 1.760(5) .
S3 C6 1.742(4) .
S3 C4 1.757(5) .
S4 C5 1.760(4) .
S4 C4 1.770(5) .
S5 C21 1.757(4) .
S5 C20 1.765(5) .
S6 C22 1.737(5) .
S6 C20 1.768(5) .
S7 C19 1.748(5) .
S7 C17 1.767(6) .
S8 C18 1.741(5) .
S8 C19 1.763(5) .
C10 C2 1.506(6) .
C9 C1 1.508(7) .
C2 C1 1.327(7) .
C3 C4 1.337(6) .
C6 C5 1.344(6) .
C5 C7 1.471(6) .
C7 N1 1.359(5) .
C7 C8 1.378(6) .
C8 N3 1.339(6) .
C11 N1 1.465(5) .
C11 C12 1.504(6) .
C12 N4 1.330(6) .
C12 C13 1.392(6) .
C13 C14 1.377(7) .
C14 C15 1.381(7) .
C15 C16 1.380(6) .
C16 N4 1.341(6) .
C16 C27 1.508(6) .
C27 N5 1.465(5) .
C24 N7 1.350(6) .
C24 C23 1.373(6) .
C23 N5 1.359(5) .
C23 C21 1.457(6) .
C21 C22 1.346(6) .
C20 C19 1.331(6) .
C17 C18 1.336(8) .
C17 C25 1.509(7) .
C18 C26 1.508(8) .
C28 N8 1.149(9) .
C28 C29 1.538(11) .
Cl2 Cd3 2.6805(11) 3_565
Cl5 Cd3 2.5374(12) 3_575
Cl1 Cd3 2.5942(11) 3_565
N3 N2 1.323(5) .
N2 N1 1.350(5) .
N5 N6 1.341(5) .
N6 N7 1.315(5) .
N7 Cd3 2.323(4) 3_565
